data_7718945
loop_
_publ_author_name
'Zhang, Yunxiao'
'Xu, Guangsheng'
'Li, Ke'
'Jia, Wei'
'Dong, Xiaoyu'

_publ_section_title
;
 Structural chemistry of antimony(III) oxalates with lone pairs:
 polyhedral distortion [SbO<sub>4</sub>F<sub>2</sub>], &#x3c0;-conjugation
 [C<sub>2</sub>O<sub>4</sub>], and birefringence tuning.
;
_journal_issue 28
_journal_name_full 'Dalton transactions (Cambridge, England : 2003)'
_journal_page_first 11078
_journal_page_last 11083
_journal_paper_doi 10.1039/d5dt01253h
_journal_volume 54
_journal_year 2025
_chemical_formula_moiety 'C4 F2 O8 Sb, 2(H2 O), 3(C H6 N3)'
_chemical_formula_sum 'C7 H22 F2 N9 O10 Sb'
_chemical_formula_weight 552.08
_space_group_crystal_system triclinic
_space_group_IT_number 2
_space_group_name_Hall '-P 1'
_space_group_name_H-M_alt 'P -1'
_atom_sites_solution_hydrogens mixed
_atom_sites_solution_primary dual
_audit_creation_date 2025-03-11
_audit_creation_method
;
Olex2 1.5-alpha
(compiled 2024.02.16 svn.r378c4104 for OlexSys, GUI svn.r6928)
;
_audit_update_record
;
2025-04-01 deposited with the CCDC.	2025-06-24 downloaded from the CCDC.
;
_cell_angle_alpha 69.660(3)
_cell_angle_beta 76.132(3)
_cell_angle_gamma 69.725(3)
_cell_formula_units_Z 2
_cell_length_a 8.3223(7)
_cell_length_b 11.0455(9)
_cell_length_c 12.2379(8)
_cell_measurement_reflns_used 7013
_cell_measurement_temperature 290.00
_cell_measurement_theta_max 25.24
_cell_measurement_theta_min 2.63
_cell_volume 980.32(13)
_computing_cell_refinement 'SAINT V8.40B (?, 2016)'
_computing_data_reduction 'SAINT V8.40B (?, 2016)'
_computing_molecular_graphics 'Olex2 1.5-alpha (Dolomanov et al., 2009)'
_computing_publication_material 'Olex2 1.5-alpha (Dolomanov et al., 2009)'
_computing_structure_refinement 'SHELXL 2018/3 (Sheldrick, 2015)'
_computing_structure_solution 'SHELXT 2018/2 (Sheldrick, 2018)'
_diffrn_ambient_temperature 290.00
_diffrn_measured_fraction_theta_full 0.995
_diffrn_measured_fraction_theta_max 0.991
_diffrn_measurement_device_type 'Bruker APEX-II CCD'
_diffrn_measurement_method '\f and \w scans'
_diffrn_radiation_type MoK\a
_diffrn_radiation_wavelength 0.71073
_diffrn_reflns_av_R_equivalents 0.0970
_diffrn_reflns_av_unetI/netI 0.0603
_diffrn_reflns_Laue_measured_fraction_full 0.995
_diffrn_reflns_Laue_measured_fraction_max 0.991
_diffrn_reflns_limit_h_max 10
_diffrn_reflns_limit_h_min -10
_diffrn_reflns_limit_k_max 14
_diffrn_reflns_limit_k_min -14
_diffrn_reflns_limit_l_max 15
_diffrn_reflns_limit_l_min -14
_diffrn_reflns_number 24593
_diffrn_reflns_point_group_measured_fraction_full 0.995
_diffrn_reflns_point_group_measured_fraction_max 0.991
_diffrn_reflns_theta_full 25.242
_diffrn_reflns_theta_max 27.587
_diffrn_reflns_theta_min 2.054
_diffrn_source_current 1.4
_diffrn_source_power 0.07
_diffrn_source_voltage 50.0
_diffrn_standards_number 0
_exptl_absorpt_coefficient_mu 1.493
_exptl_absorpt_correction_T_max 0.7456
_exptl_absorpt_correction_T_min 0.6678
_exptl_absorpt_correction_type none
_exptl_absorpt_process_details
;
SADABS-2016/2 (Bruker,2016/2) was used for absorption correction.
wR2(int) was 0.1358 before and 0.0827 after correction.
The Ratio of minimum to maximum transmission is 0.8957.
The \l/2 correction factor is Not present.
;
_exptl_crystal_colour 'clear light colourless'
_exptl_crystal_colour_lustre clear
_exptl_crystal_colour_modifier light
_exptl_crystal_colour_primary colourless
_exptl_crystal_density_diffrn 1.870
_exptl_crystal_description block
_exptl_crystal_F_000 552
_refine_diff_density_max 0.527
_refine_diff_density_min -0.875
_refine_diff_density_rms 0.110
_refine_ls_extinction_coef 0.0026(7)
_refine_ls_extinction_expression Fc^*^=kFc[1+0.001xFc^2^\l^3^/sin(2\q)]^-1/4^
_refine_ls_extinction_method 'SHELXL-2018/3 (Sheldrick 2018)'
_refine_ls_goodness_of_fit_ref 1.056
_refine_ls_hydrogen_treatment constr
_refine_ls_matrix_type full
_refine_ls_number_parameters 269
_refine_ls_number_reflns 4497
_refine_ls_number_restraints 0
_refine_ls_restrained_S_all 1.056
_refine_ls_R_factor_all 0.0520
_refine_ls_R_factor_gt 0.0386
_refine_ls_shift/su_max 0.001
_refine_ls_shift/su_mean 0.000
_refine_ls_structure_factor_coef Fsqd
_refine_ls_weighting_details 'w=1/[\s^2^(Fo^2^)+1.2806P] where P=(Fo^2^+2Fc^2^)/3'
_refine_ls_weighting_scheme calc
_refine_ls_wR_factor_gt 0.0741
_refine_ls_wR_factor_ref 0.0809
_reflns_Friedel_coverage 0.000
_reflns_number_gt 3741
_reflns_number_total 4497
_reflns_threshold_expression 'I > 2\s(I)'
_cod_data_source_file d5dt01253h2.cif
_cod_data_source_block 3-1
_cod_depositor_comments 'Adding full bibliography for 7718945--7718946.cif.'
_cod_database_code 7718945
_shelx_shelxl_version_number 2018/3
_shelx_space_group_comment
;
The symmetry employed for this shelxl refinement is uniquely defined
by the following loop, which should always be used as a source of
symmetry information in preference to the above space-group names.
They are only intended as comments.
;
_olex2_refinement_description
;
1.a Free rotating group:
 O10(H10A,H10B), O9(H9C,H9D)
1.b X=CH2 refined with riding coordinates:
 N4(H4A,H4B), N8(H8A,H8B), N5(H5A,H5B), N1(H1A,H1B), N3(H3A,H3B), N2(H2A,H2B),
 N6(H6A,H6B), N9(H9A,H9B), N7(H7A,H7B)
;
_olex2_submission_special_instructions 'No special instructions were received'

loop_
_space_group_symop_operation_xyz
'x, y, z'
'-x, -y, -z'

loop_
_atom_site_label
_atom_site_type_symbol
_atom_site_fract_x
_atom_site_fract_y
_atom_site_fract_z
_atom_site_U_iso_or_equiv
_atom_site_adp_type
_atom_site_occupancy
_atom_site_site_symmetry_order
_atom_site_calc_flag
_atom_site_refinement_flags_posn
_atom_site_refinement_flags_adp
_atom_site_refinement_flags_occupancy
_atom_site_disorder_assembly
_atom_site_disorder_group
Sb01 Sb 0.06085(3) 0.30728(3) 0.65626(2) 0.03027(10) Uani 1 1 d . . . . .
F002 F 0.2692(3) 0.2389(2) 0.7301(2) 0.0407(5) Uani 1 1 d . . . . .
F003 F 0.0229(3) 0.1287(2) 0.7712(2) 0.0475(6) Uani 1 1 d . . . . .
O3 O 0.2501(4) 0.3931(3) 0.4993(2) 0.0385(6) Uani 1 1 d . . . . .
O4 O 0.1991(4) 0.1523(3) 0.5587(2) 0.0385(6) Uani 1 1 d . . . . .
O5 O -0.0820(4) 0.3519(3) 0.8358(2) 0.0427(7) Uani 1 1 d . . . . .
O2 O 0.4143(4) 0.3614(3) 0.3328(3) 0.0490(8) Uani 1 1 d . . . . .
O6 O 0.0881(4) 0.5091(3) 0.6736(3) 0.0482(8) Uani 1 1 d . . . . .
O1 O 0.3658(4) 0.1133(3) 0.3967(3) 0.0556(9) Uani 1 1 d . . . . .
O7 O -0.0480(4) 0.6798(3) 0.7489(3) 0.0585(9) Uani 1 1 d . . . . .
O8 O -0.2282(4) 0.5143(3) 0.9189(3) 0.0550(8) Uani 1 1 d . . . . .
O10 O 0.5257(4) 0.5812(3) 0.2909(3) 0.0586(9) Uani 1 1 d G . . . .
H10A H 0.631745 0.565853 0.295115 0.088 Uiso 1 1 d G U . . .
H10B H 0.504129 0.507013 0.304997 0.088 Uiso 1 1 d G U . . .
O9 O -0.3329(4) 0.1725(3) 0.8442(3) 0.0632(10) Uani 1 1 d G . . . .
H9C H -0.398384 0.248539 0.810413 0.095 Uiso 1 1 d G U . . .
H9D H -0.228403 0.174495 0.826226 0.095 Uiso 1 1 d G U . . .
N4 N 0.2741(5) -0.3284(3) 0.4871(3) 0.0477(9) Uani 1 1 d . . . . .
H4A H 0.347574 -0.365327 0.436877 0.057 Uiso 1 1 calc R U . . .
H4B H 0.204532 -0.370048 0.536921 0.057 Uiso 1 1 calc R U . . .
N8 N -0.2985(4) 0.9274(4) 1.0279(3) 0.0439(8) Uani 1 1 d . . . . .
H8A H -0.295088 0.898979 1.102513 0.053 Uiso 1 1 calc R U . . .
H8B H -0.317405 1.012093 0.991607 0.053 Uiso 1 1 calc R U . . .
N5 N 0.3745(5) -0.1439(3) 0.4118(3) 0.0482(9) Uani 1 1 d . . . . .
H5A H 0.448103 -0.180420 0.361400 0.058 Uiso 1 1 calc R U . . .
H5B H 0.370147 -0.065236 0.412571 0.058 Uiso 1 1 calc R U . . .
N1 N 0.8689(4) 0.1526(4) 0.0710(3) 0.0481(9) Uani 1 1 d . . . . .
H1A H 0.900188 0.207588 0.006326 0.058 Uiso 1 1 calc R U . . .
H1B H 0.933349 0.070915 0.093010 0.058 Uiso 1 1 calc R U . . .
N3 N 0.6754(5) 0.1074(4) 0.2345(3) 0.0487(9) Uani 1 1 d . . . . .
H3A H 0.579354 0.132249 0.277636 0.058 Uiso 1 1 calc R U . . .
H3B H 0.741314 0.026028 0.255252 0.058 Uiso 1 1 calc R U . . .
N2 N 0.6224(5) 0.3184(4) 0.1035(4) 0.0544(10) Uani 1 1 d . . . . .
H2A H 0.526100 0.344487 0.145954 0.065 Uiso 1 1 calc R U . . .
H2B H 0.653939 0.374014 0.039385 0.065 Uiso 1 1 calc R U . . .
N6 N 0.1533(5) -0.1502(4) 0.5642(4) 0.0530(10) Uani 1 1 d . . . . .
H6A H 0.082581 -0.191208 0.613380 0.064 Uiso 1 1 calc R U . . .
H6B H 0.149643 -0.071512 0.564565 0.064 Uiso 1 1 calc R U . . .
C2 C 0.2683(5) -0.2083(4) 0.4878(4) 0.0377(9) Uani 1 1 d . . . . .
N9 N -0.2457(5) 0.7116(4) 1.0235(4) 0.0549(10) Uani 1 1 d . . . . .
H9A H -0.242043 0.682247 1.098109 0.066 Uiso 1 1 calc R U . . .
H9B H -0.230292 0.656140 0.984526 0.066 Uiso 1 1 calc R U . . .
C4 C 0.3229(5) 0.3259(4) 0.4267(3) 0.0331(8) Uani 1 1 d . . . . .
C3 C 0.2945(5) 0.1853(4) 0.4627(4) 0.0355(9) Uani 1 1 d . . . . .
N7 N -0.2803(5) 0.8870(4) 0.8546(3) 0.0569(11) Uani 1 1 d . . . . .
H7A H -0.264893 0.831923 0.815206 0.068 Uiso 1 1 calc R U . . .
H7B H -0.299325 0.971980 0.819394 0.068 Uiso 1 1 calc R U . . .
C1 C 0.7214(5) 0.1938(4) 0.1367(4) 0.0384(9) Uani 1 1 d . . . . .
C6 C -0.1211(5) 0.4711(4) 0.8425(4) 0.0381(9) Uani 1 1 d . . . . .
C5 C -0.0205(5) 0.5632(4) 0.7488(4) 0.0367(9) Uani 1 1 d . . . . .
C7 C -0.2747(5) 0.8412(4) 0.9692(4) 0.0400(9) Uani 1 1 d . . . . .

loop_
_atom_site_aniso_label
_atom_site_aniso_U_11
_atom_site_aniso_U_22
_atom_site_aniso_U_33
_atom_site_aniso_U_23
_atom_site_aniso_U_13
_atom_site_aniso_U_12
Sb01 0.03251(15) 0.02859(15) 0.02846(15) -0.00490(10) -0.00225(9) -0.01201(10)
F002 0.0379(12) 0.0470(14) 0.0351(13) -0.0087(11) -0.0040(10) -0.0136(10)
F003 0.0521(15) 0.0315(12) 0.0496(15) -0.0041(11) 0.0098(11) -0.0197(11)
O3 0.0518(17) 0.0315(14) 0.0333(15) -0.0115(12) 0.0064(12) -0.0193(13)
O4 0.0502(17) 0.0290(14) 0.0372(16) -0.0103(12) 0.0055(12) -0.0194(12)
O5 0.0497(17) 0.0344(15) 0.0382(17) -0.0109(13) 0.0072(13) -0.0135(13)
O2 0.072(2) 0.0456(17) 0.0341(17) -0.0154(14) 0.0139(14) -0.0333(16)
O6 0.0544(18) 0.0403(17) 0.0508(19) -0.0230(14) 0.0201(14) -0.0234(14)
O1 0.080(2) 0.0424(18) 0.051(2) -0.0249(15) 0.0163(16) -0.0315(17)
O7 0.069(2) 0.0372(17) 0.067(2) -0.0250(16) 0.0206(17) -0.0225(16)
O8 0.056(2) 0.0483(19) 0.052(2) -0.0225(16) 0.0218(15) -0.0173(15)
O10 0.062(2) 0.0379(17) 0.075(2) -0.0013(17) -0.0219(19) -0.0208(16)
O9 0.0435(18) 0.056(2) 0.071(2) 0.0069(18) -0.0075(17) -0.0182(16)
N4 0.062(2) 0.0360(19) 0.051(2) -0.0115(17) -0.0029(18) -0.0258(18)
N8 0.055(2) 0.040(2) 0.036(2) -0.0142(16) -0.0082(16) -0.0079(17)
N5 0.064(2) 0.0339(19) 0.051(2) -0.0146(17) 0.0020(18) -0.0234(18)
N1 0.043(2) 0.040(2) 0.047(2) -0.0033(17) 0.0031(16) -0.0100(16)
N3 0.056(2) 0.042(2) 0.038(2) -0.0074(17) 0.0067(17) -0.0146(18)
N2 0.047(2) 0.042(2) 0.052(2) -0.0080(18) 0.0099(18) -0.0023(17)
N6 0.052(2) 0.051(2) 0.060(3) -0.022(2) 0.0014(19) -0.0197(19)
C2 0.044(2) 0.035(2) 0.039(2) -0.0050(18) -0.0129(18) -0.0172(18)
N9 0.065(3) 0.050(2) 0.051(2) -0.020(2) -0.0040(19) -0.015(2)
C4 0.042(2) 0.0294(19) 0.028(2) -0.0076(16) -0.0023(16) -0.0128(17)
C3 0.043(2) 0.031(2) 0.035(2) -0.0099(17) -0.0028(17) -0.0143(17)
N7 0.071(3) 0.056(2) 0.039(2) -0.0238(19) -0.0106(19) 0.000(2)
C1 0.037(2) 0.039(2) 0.040(2) -0.0147(19) -0.0023(17) -0.0111(18)
C6 0.039(2) 0.037(2) 0.034(2) -0.0096(18) 0.0004(17) -0.0091(18)
C5 0.037(2) 0.036(2) 0.037(2) -0.0140(18) 0.0024(17) -0.0116(17)
C7 0.033(2) 0.044(2) 0.041(2) -0.014(2) -0.0052(17) -0.0061(18)

loop_
_atom_type_symbol
_atom_type_description
_atom_type_scat_dispersion_real
_atom_type_scat_dispersion_imag
_atom_type_scat_source
C C 0.0033 0.0016 'International Tables Vol C Tables 4.2.6.8 and 6.1.1.4'
H H 0.0000 0.0000 'International Tables Vol C Tables 4.2.6.8 and 6.1.1.4'
F F 0.0171 0.0103 'International Tables Vol C Tables 4.2.6.8 and 6.1.1.4'
N N 0.0061 0.0033 'International Tables Vol C Tables 4.2.6.8 and 6.1.1.4'
O O 0.0106 0.0060 'International Tables Vol C Tables 4.2.6.8 and 6.1.1.4'
Sb Sb -0.5866 1.5461 'International Tables Vol C Tables 4.2.6.8 and 6.1.1.4'

loop_
_geom_angle_atom_site_label_1
_geom_angle_atom_site_label_2
_geom_angle_atom_site_label_3
_geom_angle
_geom_angle_site_symmetry_1
_geom_angle_site_symmetry_3
_geom_angle_publ_flag
F002 Sb01 F003 80.80(10) . . ?
F002 Sb01 O3 80.02(10) . . ?
F002 Sb01 O4 84.64(10) . . ?
F002 Sb01 O5 85.07(10) . . ?
F002 Sb01 O6 78.07(10) . . ?
F003 Sb01 O3 142.35(9) . . ?
F003 Sb01 O4 75.11(10) . . ?
F003 Sb01 O5 73.05(10) . . ?
F003 Sb01 O6 135.96(10) . . ?
O3 Sb01 O5 136.49(10) . . ?
O3 Sb01 O6 69.96(9) . . ?
O4 Sb01 O3 71.09(9) . . ?
O4 Sb01 O5 147.70(10) . . ?
O4 Sb01 O6 139.47(10) . . ?
O5 Sb01 O6 67.03(10) . . ?
C4 O3 Sb01 117.2(2) . . ?
C3 O4 Sb01 118.5(2) . . ?
C6 O5 Sb01 118.8(3) . . ?
C5 O6 Sb01 117.9(2) . . ?
H10A O10 H10B 109.5 . . ?
H9C O9 H9D 109.5 . . ?
H4A N4 H4B 120.0 . . ?
C2 N4 H4A 120.0 . . ?
C2 N4 H4B 120.0 . . ?
H8A N8 H8B 120.0 . . ?
C7 N8 H8A 120.0 . . ?
C7 N8 H8B 120.0 . . ?
H5A N5 H5B 120.0 . . ?
C2 N5 H5A 120.0 . . ?
C2 N5 H5B 120.0 . . ?
H1A N1 H1B 120.0 . . ?
C1 N1 H1A 120.0 . . ?
C1 N1 H1B 120.0 . . ?
H3A N3 H3B 120.0 . . ?
C1 N3 H3A 120.0 . . ?
C1 N3 H3B 120.0 . . ?
H2A N2 H2B 120.0 . . ?
C1 N2 H2A 120.0 . . ?
C1 N2 H2B 120.0 . . ?
H6A N6 H6B 120.0 . . ?
C2 N6 H6A 120.0 . . ?
C2 N6 H6B 120.0 . . ?
N4 C2 N5 120.3(4) . . ?
N4 C2 N6 120.1(4) . . ?
N5 C2 N6 119.6(4) . . ?
H9A N9 H9B 120.0 . . ?
C7 N9 H9A 120.0 . . ?
C7 N9 H9B 120.0 . . ?
O3 C4 C3 115.3(3) . . ?
O2 C4 O3 126.3(4) . . ?
O2 C4 C3 118.5(3) . . ?
O4 C3 C4 117.0(3) . . ?
O1 C3 O4 124.6(4) . . ?
O1 C3 C4 118.4(4) . . ?
H7A N7 H7B 120.0 . . ?
C7 N7 H7A 120.0 . . ?
C7 N7 H7B 120.0 . . ?
N3 C1 N1 118.9(4) . . ?
N2 C1 N1 120.3(4) . . ?
N2 C1 N3 120.9(4) . . ?
O5 C6 C5 115.7(3) . . ?
O8 C6 O5 124.6(4) . . ?
O8 C6 C5 119.7(4) . . ?
O6 C5 C6 114.9(3) . . ?
O7 C5 O6 124.6(4) . . ?
O7 C5 C6 120.5(4) . . ?
N8 C7 N7 119.0(4) . . ?
N9 C7 N8 120.7(4) . . ?
N9 C7 N7 120.3(4) . . ?

loop_
_geom_bond_atom_site_label_1
_geom_bond_atom_site_label_2
_geom_bond_distance
_geom_bond_site_symmetry_2
_geom_bond_publ_flag
Sb01 F002 1.940(2) . ?
Sb01 F003 2.064(2) . ?
Sb01 O3 2.321(3) . ?
Sb01 O4 2.253(3) . ?
Sb01 O5 2.361(3) . ?
Sb01 O6 2.402(3) . ?
O3 C4 1.263(4) . ?
O4 C3 1.265(5) . ?
O5 C6 1.270(5) . ?
O2 C4 1.236(5) . ?
O6 C5 1.276(5) . ?
O1 C3 1.236(5) . ?
O7 C5 1.228(5) . ?
O8 C6 1.229(5) . ?
O10 H10A 0.8499 . ?
O10 H10B 0.8499 . ?
O9 H9C 0.8501 . ?
O9 H9D 0.8500 . ?
N4 H4A 0.8600 . ?
N4 H4B 0.8600 . ?
N4 C2 1.313(5) . ?
N8 H8A 0.8600 . ?
N8 H8B 0.8600 . ?
N8 C7 1.319(5) . ?
N5 H5A 0.8600 . ?
N5 H5B 0.8600 . ?
N5 C2 1.316(5) . ?
N1 H1A 0.8600 . ?
N1 H1B 0.8600 . ?
N1 C1 1.324(5) . ?
N3 H3A 0.8600 . ?
N3 H3B 0.8600 . ?
N3 C1 1.315(5) . ?
N2 H2A 0.8600 . ?
N2 H2B 0.8600 . ?
N2 C1 1.313(5) . ?
N6 H6A 0.8600 . ?
N6 H6B 0.8600 . ?
N6 C2 1.329(6) . ?
N9 H9A 0.8600 . ?
N9 H9B 0.8600 . ?
N9 C7 1.313(5) . ?
C4 C3 1.546(5) . ?
N7 H7A 0.8600 . ?
N7 H7B 0.8600 . ?
N7 C7 1.322(5) . ?
C6 C5 1.540(6) . ?

loop_
_geom_torsion_atom_site_label_1
_geom_torsion_atom_site_label_2
_geom_torsion_atom_site_label_3
_geom_torsion_atom_site_label_4
_geom_torsion
_geom_torsion_site_symmetry_1
_geom_torsion_site_symmetry_2
_geom_torsion_site_symmetry_3
_geom_torsion_site_symmetry_4
_geom_torsion_publ_flag
Sb01 O3 C4 O2 172.9(3) . . . . ?
Sb01 O3 C4 C3 -8.2(4) . . . . ?
Sb01 O4 C3 O1 -174.0(3) . . . . ?
Sb01 O4 C3 C4 6.1(4) . . . . ?
Sb01 O5 C6 O8 162.2(3) . . . . ?
Sb01 O5 C6 C5 -19.6(5) . . . . ?
Sb01 O6 C5 O7 -162.4(4) . . . . ?
Sb01 O6 C5 C6 17.0(5) . . . . ?
O3 C4 C3 O4 1.6(5) . . . . ?
O3 C4 C3 O1 -178.3(4) . . . . ?
O5 C6 C5 O6 1.4(6) . . . . ?
O5 C6 C5 O7 -179.2(4) . . . . ?
O2 C4 C3 O4 -179.4(4) . . . . ?
O2 C4 C3 O1 0.7(6) . . . . ?
O8 C6 C5 O6 179.8(4) . . . . ?
O8 C6 C5 O7 -0.9(6) . . . . ?
